data_7062140
loop_
_publ_author_name
'Turcio-Garc\'ia, Luis \'Angel'
'Vald\'es, Hugo'
'Arenaza-Corona, Antonino'
'Hern\'andez-Ortega, Sim\'on'
'Morales-Morales, David'

_publ_section_title
;
 Electronic properties and supramolecular study of selenoureas with
 fluorinated-NHC ligands derived from imidazo[1,5-a]pyridines
;
_journal_issue 4
_journal_name_full 'New Journal of Chemistry'
_journal_page_first 2090
_journal_page_last 2095
_journal_paper_doi 10.1039/D2NJ04699G
_journal_volume 47
_journal_year 2023
_chemical_formula_sum 'C15 H8 F6 N2 Se'
_chemical_formula_weight 409.19
_space_group_crystal_system monoclinic
_space_group_IT_number 14
_space_group_name_Hall '-P 2yn'
_space_group_name_H-M_alt 'P 1 21/n 1'
_atom_sites_solution_hydrogens geom
_atom_sites_solution_primary direct
_atom_sites_solution_secondary difmap
_audit_creation_method SHELXL-2018/3
_audit_update_record
;
2022-08-04 deposited with the CCDC.	2022-12-06 downloaded from the CCDC.
;
_cell_angle_alpha 90
_cell_angle_beta 93.5677(14)
_cell_angle_gamma 90
_cell_formula_units_Z 4
_cell_length_a 4.4891(2)
_cell_length_b 12.7516(6)
_cell_length_c 25.5555(11)
_cell_measurement_reflns_used 8845
_cell_measurement_temperature 150(2)
_cell_measurement_theta_max 25.37
_cell_measurement_theta_min 3.19
_cell_volume 1460.04(11)
_computing_cell_refinement 'APEX3 v2016.1 (Bruker, 2014)'
_computing_data_collection 'APEX3 v2016.1 (Bruker, 2014)'
_computing_data_reduction 'SAINT V8.37A  (Bruker, 2014)'
_computing_molecular_graphics 'Ortep-3 Ver 2.02 L.J. Farrugia (1997) J. Appl. Cryst. 30, 565'
_computing_publication_material 'SHELXL-2014/7 (Sheldrick, 2014)'
_computing_structure_refinement 'SHELXL-2018/3 (Sheldrick, 2018)'
_computing_structure_solution 'SHELXS-2014 (Bruker, 2014)'
_diffrn_ambient_temperature 150(2)
_diffrn_detector_area_resol_mean 52.0833
_diffrn_measured_fraction_theta_full 0.999
_diffrn_measured_fraction_theta_max 0.999
_diffrn_measurement_device_type 'Bruker D8 Venture \k-geometry diffractometer 208039-01'
_diffrn_measurement_method \w-scans
_diffrn_radiation_type MoK\a
_diffrn_radiation_wavelength 0.71073
_diffrn_reflns_av_R_equivalents 0.0398
_diffrn_reflns_av_unetI/netI 0.0363
_diffrn_reflns_Laue_measured_fraction_full 0.999
_diffrn_reflns_Laue_measured_fraction_max 0.999
_diffrn_reflns_limit_h_max 5
_diffrn_reflns_limit_h_min -5
_diffrn_reflns_limit_k_max 15
_diffrn_reflns_limit_k_min -15
_diffrn_reflns_limit_l_max 30
_diffrn_reflns_limit_l_min -28
_diffrn_reflns_number 12134
_diffrn_reflns_point_group_measured_fraction_full 0.999
_diffrn_reflns_point_group_measured_fraction_max 0.999
_diffrn_reflns_theta_full 25.242
_diffrn_reflns_theta_max 25.372
_diffrn_reflns_theta_min 2.259
_diffrn_source 'micro-focus X-ray source'
_exptl_absorpt_coefficient_mu 2.640
_exptl_absorpt_correction_T_max 0.7452
_exptl_absorpt_correction_T_min 0.6199
_exptl_absorpt_correction_type multi-scan
_exptl_absorpt_process_details
; 
 SADABS 2016/2: Krause, L., Herbst-Irmer, R., Sheldrick G.M. & Stalke D., 
 J. Appl. Cryst. 48 (2015) 3-10 
;
_exptl_crystal_colour yellow
_exptl_crystal_density_diffrn 1.862
_exptl_crystal_description Prism
_exptl_crystal_F_000 800
_exptl_crystal_size_max 0.400
_exptl_crystal_size_mid 0.120
_exptl_crystal_size_min 0.080
_refine_diff_density_max 0.769
_refine_diff_density_min -0.359
_refine_diff_density_rms 0.093
_refine_ls_extinction_method none
_refine_ls_goodness_of_fit_ref 1.078
_refine_ls_hydrogen_treatment constr
_refine_ls_matrix_type full
_refine_ls_number_parameters 217
_refine_ls_number_reflns 2688
_refine_ls_number_restraints 0
_refine_ls_restrained_S_all 1.078
_refine_ls_R_factor_all 0.0579
_refine_ls_R_factor_gt 0.0389
_refine_ls_shift/su_max 0.000
_refine_ls_shift/su_mean 0.000
_refine_ls_structure_factor_coef Fsqd
_refine_ls_weighting_details 'w=1/[\s^2^(Fo^2^)+(0.0298P)^2^+2.5784P] where P=(Fo^2^+2Fc^2^)/3'
_refine_ls_weighting_scheme calc
_refine_ls_wR_factor_gt 0.0757
_refine_ls_wR_factor_ref 0.0840
_reflns_Friedel_coverage 0.000
_reflns_number_gt 2036
_reflns_number_total 2688
_reflns_threshold_expression 'I > 2\s(I)'
_cod_data_source_file d2nj04699g2.cif
_cod_data_source_block Compound-12-Se
_cod_depositor_comments 'Adding full bibliography for 7062140--7062145.cif.'
_cod_original_sg_symbol_H-M 'P 21/n'
_cod_database_code 7062140
_shelx_shelxl_version_number 2018/3
_shelx_space_group_comment
; 
The symmetry employed for this shelxl refinement is uniquely defined 
by the following loop, which should always be used as a source of 
symmetry information in preference to the above space-group names. 
They are only intended as comments. 
;
_shelx_estimated_absorpt_t_min 0.418
_shelx_estimated_absorpt_t_max 0.817

loop_
_space_group_symop_operation_xyz
'x, y, z'
'-x+1/2, y+1/2, -z+1/2'
'-x, -y, -z'
'x-1/2, -y-1/2, z-1/2'

loop_
_atom_site_label
_atom_site_type_symbol
_atom_site_fract_x
_atom_site_fract_y
_atom_site_fract_z
_atom_site_U_iso_or_equiv
_atom_site_adp_type
_atom_site_occupancy
_atom_site_site_symmetry_order
_atom_site_calc_flag
_atom_site_refinement_flags_posn
_atom_site_refinement_flags_adp
_atom_site_refinement_flags_occupancy
_atom_site_disorder_assembly
_atom_site_disorder_group
Se1 Se 0.24160(8) 0.09982(3) 0.24990(2) 0.02468(13) Uani 1 1 d . . . . .
F1 F 1.0415(5) 0.06156(18) 0.41637(8) 0.0355(5) Uani 1 1 d . . . . .
F2 F 0.6583(5) 0.04772(18) 0.46175(9) 0.0392(6) Uani 1 1 d . . . . .
F3 F 1.0039(5) 0.15650(17) 0.48510(8) 0.0392(6) Uani 1 1 d . . . . .
F4 F 0.1291(5) 0.40570(16) 0.48075(8) 0.0326(5) Uani 1 1 d . . . . .
F5 F -0.0241(4) 0.46876(16) 0.40563(8) 0.0290(5) Uani 1 1 d . . . . .
F6 F 0.3838(5) 0.52459(16) 0.44371(8) 0.0335(5) Uani 1 1 d . . . . .
N2 N 0.5867(6) 0.2876(2) 0.27336(10) 0.0204(6) Uani 1 1 d . . . . .
N8 N 0.5841(6) 0.2450(2) 0.19177(11) 0.0222(7) Uani 1 1 d . . . . .
C1 C 0.4815(8) 0.2136(3) 0.23850(13) 0.0212(8) Uani 1 1 d . . . . .
C3 C 0.7498(8) 0.3639(3) 0.24942(14) 0.0229(8) Uani 1 1 d . . . . .
H3 H 0.841818 0.423499 0.265875 0.028 Uiso 1 1 calc R U . . .
C4 C 0.8878(9) 0.3794(3) 0.15372(15) 0.0327(10) Uani 1 1 d . . . . .
H4 H 1.001305 0.442286 0.156604 0.039 Uiso 1 1 calc R U . . .
C5 C 0.8527(10) 0.3289(3) 0.10732(16) 0.0388(11) Uani 1 1 d . . . . .
H5 H 0.945637 0.355351 0.077641 0.047 Uiso 1 1 calc R U . . .
C6 C 0.6754(10) 0.2353(3) 0.10269(15) 0.0391(10) Uani 1 1 d . . . . .
H6 H 0.650036 0.201005 0.069698 0.047 Uiso 1 1 calc R U . . .
C7 C 0.5450(9) 0.1953(3) 0.14398(14) 0.0312(9) Uani 1 1 d . . . . .
H7 H 0.427092 0.133604 0.140369 0.037 Uiso 1 1 calc R U . . .
C9 C 0.7535(8) 0.3379(3) 0.19831(13) 0.0223(8) Uani 1 1 d . . . . .
C10 C 0.5606(7) 0.2816(3) 0.32876(13) 0.0190(7) Uani 1 1 d . . . . .
C11 C 0.7056(7) 0.2024(3) 0.35690(13) 0.0197(8) Uani 1 1 d . . . . .
H11 H 0.812852 0.150052 0.339484 0.024 Uiso 1 1 calc R U . . .
C12 C 0.6930(7) 0.2003(3) 0.41087(13) 0.0198(8) Uani 1 1 d . . . . .
C13 C 0.5329(7) 0.2763(3) 0.43618(13) 0.0207(8) Uani 1 1 d . . . . .
H13 H 0.523789 0.274342 0.473209 0.025 Uiso 1 1 calc R U . . .
C14 C 0.3876(7) 0.3545(3) 0.40751(13) 0.0189(7) Uani 1 1 d . . . . .
C15 C 0.4013(7) 0.3583(3) 0.35316(13) 0.0200(8) Uani 1 1 d . . . . .
H15 H 0.303047 0.412515 0.333292 0.024 Uiso 1 1 calc R U . . .
C16 C 0.8491(8) 0.1160(3) 0.44320(14) 0.0257(8) Uani 1 1 d . . . . .
C17 C 0.2206(8) 0.4377(3) 0.43447(14) 0.0239(8) Uani 1 1 d . . . . .

loop_
_atom_site_aniso_label
_atom_site_aniso_U_11
_atom_site_aniso_U_22
_atom_site_aniso_U_33
_atom_site_aniso_U_23
_atom_site_aniso_U_13
_atom_site_aniso_U_12
Se1 0.0258(2) 0.0201(2) 0.0282(2) -0.00314(16) 0.00175(14) -0.00189(16)
F1 0.0323(13) 0.0357(14) 0.0389(13) 0.0053(10) 0.0051(10) 0.0156(10)
F2 0.0296(13) 0.0322(13) 0.0561(15) 0.0211(12) 0.0048(11) -0.0023(10)
F3 0.0488(14) 0.0318(14) 0.0346(13) 0.0012(10) -0.0169(11) 0.0041(11)
F4 0.0437(13) 0.0291(13) 0.0262(12) 0.0004(9) 0.0125(10) 0.0074(10)
F5 0.0219(11) 0.0288(12) 0.0362(12) 0.0010(10) 0.0012(9) 0.0068(9)
F6 0.0309(12) 0.0232(12) 0.0467(13) -0.0115(10) 0.0048(10) -0.0049(10)
N2 0.0229(16) 0.0192(16) 0.0191(15) -0.0019(12) 0.0002(12) 0.0008(13)
N8 0.0253(16) 0.0195(16) 0.0214(16) -0.0020(13) -0.0019(12) 0.0045(13)
C1 0.0209(19) 0.0189(19) 0.0237(19) -0.0031(15) 0.0005(15) 0.0066(15)
C3 0.0261(19) 0.0188(18) 0.0237(18) 0.0024(16) -0.0007(14) 0.0016(16)
C4 0.043(3) 0.029(2) 0.028(2) 0.0045(17) 0.0079(18) 0.0019(18)
C5 0.052(3) 0.038(3) 0.028(2) 0.0103(18) 0.0126(19) 0.008(2)
C6 0.061(3) 0.033(2) 0.024(2) -0.0049(18) 0.006(2) 0.008(2)
C7 0.042(2) 0.026(2) 0.025(2) -0.0061(17) -0.0009(18) 0.0038(18)
C9 0.027(2) 0.0146(19) 0.0250(19) 0.0031(15) -0.0011(15) 0.0059(15)
C10 0.0203(19) 0.0193(19) 0.0175(17) -0.0005(14) 0.0005(14) -0.0039(15)
C11 0.0165(18) 0.0170(19) 0.0257(19) -0.0013(15) 0.0008(15) -0.0012(14)
C12 0.0153(18) 0.0193(19) 0.0244(19) 0.0032(15) -0.0016(14) -0.0020(14)
C13 0.0196(19) 0.024(2) 0.0188(18) 0.0011(15) 0.0015(14) -0.0048(15)
C14 0.0158(18) 0.0182(18) 0.0224(18) -0.0018(15) 0.0003(14) -0.0043(15)
C15 0.0195(18) 0.0166(18) 0.0235(18) 0.0013(15) -0.0027(14) -0.0029(14)
C16 0.025(2) 0.026(2) 0.026(2) 0.0023(16) -0.0008(16) -0.0028(16)
C17 0.025(2) 0.019(2) 0.028(2) 0.0011(16) 0.0023(16) -0.0015(16)

loop_
_atom_type_symbol
_atom_type_description
_atom_type_scat_dispersion_real
_atom_type_scat_dispersion_imag
_atom_type_scat_source
C C 0.0033 0.0016 'International Tables Vol C Tables 4.2.6.8 and 6.1.1.4'
H H 0.0000 0.0000 'International Tables Vol C Tables 4.2.6.8 and 6.1.1.4'
N N 0.0061 0.0033 'International Tables Vol C Tables 4.2.6.8 and 6.1.1.4'
F F 0.0171 0.0103 'International Tables Vol C Tables 4.2.6.8 and 6.1.1.4'
Se Se -0.0929 2.2259 'International Tables Vol C Tables 4.2.6.8 and 6.1.1.4'

loop_
_geom_angle_atom_site_label_1
_geom_angle_atom_site_label_2
_geom_angle_atom_site_label_3
_geom_angle
_geom_angle_site_symmetry_1
_geom_angle_site_symmetry_3
_geom_angle_publ_flag
C1 N2 C3 111.7(3) . . ?
C1 N2 C10 124.3(3) . . ?
C3 N2 C10 123.6(3) . . ?
C1 N8 C7 127.5(3) . . ?
C1 N8 C9 110.5(3) . . ?
C7 N8 C9 121.9(3) . . ?
N2 C1 N8 104.3(3) . . ?
N2 C1 Se1 128.7(3) . . ?
N8 C1 Se1 127.0(3) . . ?
C9 C3 N2 107.1(3) . . ?
C9 C3 H3 126.5 . . ?
N2 C3 H3 126.5 . . ?
C5 C4 C9 119.5(4) . . ?
C5 C4 H4 120.2 . . ?
C9 C4 H4 120.2 . . ?
C4 C5 C6 120.2(4) . . ?
C4 C5 H5 119.9 . . ?
C6 C5 H5 119.9 . . ?
C7 C6 C5 121.2(4) . . ?
C7 C6 H6 119.4 . . ?
C5 C6 H6 119.4 . . ?
C6 C7 N8 119.1(4) . . ?
C6 C7 H7 120.5 . . ?
N8 C7 H7 120.5 . . ?
C3 C9 N8 106.4(3) . . ?
C3 C9 C4 135.6(4) . . ?
N8 C9 C4 118.0(3) . . ?
C11 C10 C15 121.5(3) . . ?
C11 C10 N2 119.4(3) . . ?
C15 C10 N2 119.0(3) . . ?
C10 C11 C12 119.1(3) . . ?
C10 C11 H11 120.4 . . ?
C12 C11 H11 120.4 . . ?
C11 C12 C13 120.3(3) . . ?
C11 C12 C16 121.0(3) . . ?
C13 C12 C16 118.7(3) . . ?
C14 C13 C12 119.9(3) . . ?
C14 C13 H13 120.0 . . ?
C12 C13 H13 120.0 . . ?
C13 C14 C15 120.4(3) . . ?
C13 C14 C17 120.3(3) . . ?
C15 C14 C17 119.3(3) . . ?
C10 C15 C14 118.7(3) . . ?
C10 C15 H15 120.6 . . ?
C14 C15 H15 120.6 . . ?
F2 C16 F1 107.2(3) . . ?
F2 C16 F3 106.3(3) . . ?
F1 C16 F3 106.9(3) . . ?
F2 C16 C12 112.1(3) . . ?
F1 C16 C12 112.7(3) . . ?
F3 C16 C12 111.3(3) . . ?
F4 C17 F6 106.9(3) . . ?
F4 C17 F5 106.8(3) . . ?
F6 C17 F5 105.7(3) . . ?
F4 C17 C14 112.4(3) . . ?
F6 C17 C14 112.6(3) . . ?
F5 C17 C14 111.9(3) . . ?

loop_
_geom_bond_atom_site_label_1
_geom_bond_atom_site_label_2
_geom_bond_distance
_geom_bond_site_symmetry_2
_geom_bond_publ_flag
Se1 C1 1.841(4) . ?
F1 C16 1.331(4) . ?
F2 C16 1.330(4) . ?
F3 C16 1.343(4) . ?
F4 C17 1.339(4) . ?
F5 C17 1.344(4) . ?
F6 C17 1.342(4) . ?
N2 C1 1.362(4) . ?
N2 C3 1.384(4) . ?
N2 C10 1.430(4) . ?
N8 C1 1.366(4) . ?
N8 C7 1.377(4) . ?
N8 C9 1.411(4) . ?
C3 C9 1.349(5) . ?
C3 H3 0.9500 . ?
C4 C5 1.350(6) . ?
C4 C9 1.424(5) . ?
C4 H4 0.9500 . ?
C5 C6 1.436(6) . ?
C5 H5 0.9500 . ?
C6 C7 1.339(5) . ?
C6 H6 0.9500 . ?
C7 H7 0.9500 . ?
C10 C11 1.379(5) . ?
C10 C15 1.383(5) . ?
C11 C12 1.384(5) . ?
C11 H11 0.9500 . ?
C12 C13 1.390(5) . ?
C12 C16 1.502(5) . ?
C13 C14 1.377(5) . ?
C13 H13 0.9500 . ?
C14 C15 1.395(5) . ?
C14 C17 1.492(5) . ?
C15 H15 0.9500 . ?

loop_
_geom_torsion_atom_site_label_1
_geom_torsion_atom_site_label_2
_geom_torsion_atom_site_label_3
_geom_torsion_atom_site_label_4
_geom_torsion
_geom_torsion_site_symmetry_1
_geom_torsion_site_symmetry_2
_geom_torsion_site_symmetry_3
_geom_torsion_site_symmetry_4
_geom_torsion_publ_flag
C3 N2 C1 N8 0.3(4) . . . . ?
C10 N2 C1 N8 -173.3(3) . . . . ?
C3 N2 C1 Se1 -177.2(3) . . . . ?
C10 N2 C1 Se1 9.2(5) . . . . ?
C7 N8 C1 N2 178.4(3) . . . . ?
C9 N8 C1 N2 0.4(4) . . . . ?
C7 N8 C1 Se1 -4.1(5) . . . . ?
C9 N8 C1 Se1 177.9(2) . . . . ?
C1 N2 C3 C9 -0.9(4) . . . . ?
C10 N2 C3 C9 172.8(3) . . . . ?
C9 C4 C5 C6 1.5(6) . . . . ?
C4 C5 C6 C7 -0.9(7) . . . . ?
C5 C6 C7 N8 -0.4(6) . . . . ?
C1 N8 C7 C6 -176.7(4) . . . . ?
C9 N8 C7 C6 1.1(5) . . . . ?
N2 C3 C9 N8 1.1(4) . . . . ?
N2 C3 C9 C4 -177.0(4) . . . . ?
C1 N8 C9 C3 -0.9(4) . . . . ?
C7 N8 C9 C3 -179.0(3) . . . . ?
C1 N8 C9 C4 177.6(3) . . . . ?
C7 N8 C9 C4 -0.5(5) . . . . ?
C5 C4 C9 C3 177.2(4) . . . . ?
C5 C4 C9 N8 -0.8(6) . . . . ?
C1 N2 C10 C11 64.5(4) . . . . ?
C3 N2 C10 C11 -108.3(4) . . . . ?
C1 N2 C10 C15 -118.4(4) . . . . ?
C3 N2 C10 C15 68.7(4) . . . . ?
C15 C10 C11 C12 -0.5(5) . . . . ?
N2 C10 C11 C12 176.5(3) . . . . ?
C10 C11 C12 C13 0.8(5) . . . . ?
C10 C11 C12 C16 -179.6(3) . . . . ?
C11 C12 C13 C14 -0.4(5) . . . . ?
C16 C12 C13 C14 -180.0(3) . . . . ?
C12 C13 C14 C15 -0.3(5) . . . . ?
C12 C13 C14 C17 -178.7(3) . . . . ?
C11 C10 C15 C14 -0.3(5) . . . . ?
N2 C10 C15 C14 -177.2(3) . . . . ?
C13 C14 C15 C10 0.7(5) . . . . ?
C17 C14 C15 C10 179.0(3) . . . . ?
C11 C12 C16 F2 -107.7(4) . . . . ?
C13 C12 C16 F2 71.9(4) . . . . ?
C11 C12 C16 F1 13.2(5) . . . . ?
C13 C12 C16 F1 -167.2(3) . . . . ?
C11 C12 C16 F3 133.4(3) . . . . ?
C13 C12 C16 F3 -47.0(4) . . . . ?
C13 C14 C17 F4 -25.4(5) . . . . ?
C15 C14 C17 F4 156.3(3) . . . . ?
C13 C14 C17 F6 95.4(4) . . . . ?
C15 C14 C17 F6 -83.0(4) . . . . ?
C13 C14 C17 F5 -145.6(3) . . . . ?
C15 C14 C17 F5 36.0(4) . . . . ?
